data_7007844
loop_
_publ_author_name
'Clark, Thomas E.'
'Makha, Mohamed'
'Raston, Colin L.'
'Sobolev, Alexandre N.'

_publ_section_title
;
 Solution and solid state studies on the binding of isomeric carboranes
 C2B10H12 by p-Bu(t)-calix[5]arene.
;
_journal_issue 46
_journal_name_full 'Dalton transactions (Cambridge, England : 2003)'
_journal_page_first 5449
_journal_page_last 5453
_journal_paper_doi 10.1039/b611399k
_journal_year 2006
_chemical_formula_moiety 'C35 H30 O5, C2 H12 B10, C1 H2 Cl2'
_chemical_formula_sum 'C38 H44 B10 Cl2 O5'
_chemical_formula_weight 759.73
_chemical_name_common 'm-Carborane (calix(5)arene) clathrate dichloromethane solvate'
_chemical_name_systematic
;
?
;
_space_group_IT_number 14
_symmetry_cell_setting monoclinic
_symmetry_space_group_name_Hall '-P 2yn'
_symmetry_space_group_name_H-M 'P 1 21/n 1'
_atom_sites_solution_hydrogens geom
_atom_sites_solution_primary direct
_atom_sites_solution_secondary difmap
_audit_creation_method SHELXL-97
_cell_angle_alpha 90.0
_cell_angle_beta 98.814(1)
_cell_angle_gamma 90.0
_cell_formula_units_Z 4
_cell_length_a 12.425(1)
_cell_length_b 12.008(1)
_cell_length_c 26.694(2)
_cell_measurement_reflns_used 9396
_cell_measurement_temperature 153(2)
_cell_measurement_theta_max 25.0
_cell_measurement_theta_min 2.29
_cell_volume 3935.7(5)
_computing_cell_refinement 'Bruker SAINT'
_computing_data_collection 'Bruker SMART'
_computing_data_reduction 'Bruker SAINT'
_computing_molecular_graphics 'Bruker SHELXTL, v. 5.1'
_computing_publication_material 'Bruker SHELXTL, v. 5.1'
_computing_structure_refinement 'Bruker SHELXTL, v. 5.1'
_computing_structure_solution 'Bruker SHELXTL, v. 5.1'
_diffrn_ambient_temperature 153(2)
_diffrn_measured_fraction_theta_full 0.970
_diffrn_measured_fraction_theta_max 0.970
_diffrn_measurement_device_type 'Bruker AXS CCD'
_diffrn_measurement_method '\w scans'
_diffrn_radiation_monochromator graphite
_diffrn_radiation_source 'sealed tube'
_diffrn_radiation_type MoK\a
_diffrn_radiation_wavelength 0.71073
_diffrn_reflns_av_R_equivalents 0.0249
_diffrn_reflns_av_sigmaI/netI 0.0257
_diffrn_reflns_limit_h_max 14
_diffrn_reflns_limit_h_min -14
_diffrn_reflns_limit_k_max 13
_diffrn_reflns_limit_k_min -14
_diffrn_reflns_limit_l_max 30
_diffrn_reflns_limit_l_min -31
_diffrn_reflns_number 24364
_diffrn_reflns_theta_full 25.04
_diffrn_reflns_theta_max 25.04
_diffrn_reflns_theta_min 1.54
_exptl_absorpt_coefficient_mu 0.208
_exptl_absorpt_correction_T_max 0.9744
_exptl_absorpt_correction_T_min 0.9498
_exptl_absorpt_correction_type multi-scan
_exptl_absorpt_process_details 'SADABS - Bruker area detector absorption corrections'
_exptl_crystal_colour colorless
_exptl_crystal_density_diffrn 1.282
_exptl_crystal_density_meas ?
_exptl_crystal_density_method .
_exptl_crystal_description prism
_exptl_crystal_F_000 1584
_exptl_crystal_size_max 0.25
_exptl_crystal_size_mid 0.25
_exptl_crystal_size_min 0.13
_refine_diff_density_max 0.583
_refine_diff_density_min -0.757
_refine_diff_density_rms 0.049
_refine_ls_extinction_method none
_refine_ls_goodness_of_fit_ref 1.021
_refine_ls_hydrogen_treatment constr
_refine_ls_matrix_type full
_refine_ls_number_parameters 505
_refine_ls_number_reflns 6763
_refine_ls_number_restraints 1
_refine_ls_restrained_S_all 1.021
_refine_ls_R_factor_all 0.0620
_refine_ls_R_factor_gt 0.0450
_refine_ls_shift/su_max 0.000
_refine_ls_shift/su_mean 0.000
_refine_ls_structure_factor_coef Fsqd
_refine_ls_weighting_details 'calc w=1/[\s^2^(Fo^2^)+(0.0603P)^2^+3.4634P] where P=(Fo^2^+2Fc^2^)/3'
_refine_ls_weighting_scheme calc
_refine_ls_wR_factor_gt 0.1157
_refine_ls_wR_factor_ref 0.1292
_reflns_number_gt 5275
_reflns_number_total 6763
_reflns_threshold_expression >2sigma(I)
_cod_data_source_file b611399k.txt
_cod_data_source_block tc038
_cod_depositor_comments
;
The following automatic conversions were performed:
'_symmetry_cell_setting' value 'Monoclinic' changed to 'monoclinic'
according to '/home/saulius/struct/CIF-dictionaries/cif_core.dic'
dictionary named 'cif_core.dic' version 2.4.1 from 2010-06-29.

Automatic conversion script
Id: cif_fix_enum 1527 2010-12-29 10:47:43Z saulius 
;
_cod_original_sg_symbol_H-M 'P 21/n'
_cod_database_code 7007844

loop_
_symmetry_equiv_pos_as_xyz
'x, y, z'
'-x+1/2, y+1/2, -z+1/2'
'-x, -y, -z'
'x-1/2, -y-1/2, z-1/2'

loop_
_atom_site_label
_atom_site_type_symbol
_atom_site_fract_x
_atom_site_fract_y
_atom_site_fract_z
_atom_site_U_iso_or_equiv
_atom_site_adp_type
_atom_site_occupancy
_atom_site_symmetry_multiplicity
_atom_site_calc_flag
_atom_site_refinement_flags
_atom_site_disorder_assembly
_atom_site_disorder_group
Cl1 Cl 0.90048(7) 0.89528(7) 0.02409(3) 0.0611(2) Uani 1 1 d . . .
C01 C 0.8304(3) 1.0155(3) 0.03633(12) 0.0583(8) Uani 0.50 1 d PD A 1
H01A H 0.7603 0.9960 0.0474 0.070 Uiso 0.50 1 calc PR A 1
H01B H 0.8152 1.0620 0.0054 0.070 Uiso 0.50 1 calc PR A 1
Cl2 Cl 0.9151(3) 1.0882(3) 0.08495(12) 0.0743(9) Uani 0.50 1 d PD A 1
C01' C 0.8304(3) 1.0155(3) 0.03633(12) 0.0583(8) Uani 0.50 1 d P A 2
H01C H 0.7719 0.9930 0.0556 0.070 Uiso 0.50 1 calc PR A 2
H01D H 0.7944 1.0449 0.0033 0.070 Uiso 0.50 1 calc PR A 2
Cl2' Cl 0.9011(3) 1.1256(3) 0.06912(11) 0.0631(8) Uani 0.50 1 d PD A 2
O1 O 0.49372(12) 0.33550(12) 0.06319(5) 0.0256(3) Uani 1 1 d . . .
H1O1 H 0.4359 0.3708 0.0536 0.038 Uiso 0.50 1 calc PR B 1
H1'O1 H 0.5470 0.3805 0.0688 0.038 Uiso 0.50 1 d PR B 2
C10 C 0.28439(16) 0.24200(17) 0.07272(8) 0.0236(5) Uani 1 1 d . . .
H10A H 0.2449 0.1704 0.0726 0.028 Uiso 1 1 calc R . .
H10B H 0.3113 0.2482 0.0398 0.028 Uiso 1 1 calc R . .
C11 C 0.48430(17) 0.27787(16) 0.10703(7) 0.0205(4) Uani 1 1 d . . .
C12 C 0.38210(16) 0.23767(16) 0.11436(8) 0.0211(4) Uani 1 1 d . . .
C13 C 0.37394(17) 0.18797(18) 0.16058(8) 0.0250(5) Uani 1 1 d . . .
H13 H 0.3050 0.1619 0.1668 0.030 Uiso 1 1 calc R . .
C14 C 0.46332(17) 0.17548(18) 0.19781(8) 0.0261(5) Uani 1 1 d . . .
H14 H 0.4551 0.1450 0.2298 0.031 Uiso 1 1 calc R . .
C15 C 0.56553(17) 0.20787(17) 0.18799(8) 0.0244(5) Uani 1 1 d . . .
H15 H 0.6277 0.1961 0.2129 0.029 Uiso 1 1 calc R . .
C16 C 0.57786(16) 0.25731(16) 0.14205(8) 0.0210(4) Uani 1 1 d . . .
O2 O 0.30369(11) 0.45789(13) 0.02916(5) 0.0267(3) Uani 1 1 d . . .
H2O2 H 0.3219 0.5251 0.0329 0.040 Uiso 0.50 1 calc PR C 1
H2'O2 H 0.3557 0.4163 0.0425 0.040 Uiso 0.50 1 d PR C 2
C20 C 0.13786(17) 0.62688(18) 0.02144(8) 0.0247(5) Uani 1 1 d . . .
H20A H 0.0626 0.6519 0.0090 0.030 Uiso 1 1 calc R . .
H20B H 0.1735 0.6115 -0.0086 0.030 Uiso 1 1 calc R . .
C21 C 0.21283(16) 0.43824(18) 0.05240(7) 0.0210(4) Uani 1 1 d . . .
C22 C 0.13244(16) 0.51951(17) 0.05051(8) 0.0222(4) Uani 1 1 d . . .
C23 C 0.04507(17) 0.49941(19) 0.07630(8) 0.0273(5) Uani 1 1 d . . .
H23 H -0.0104 0.5541 0.0757 0.033 Uiso 1 1 calc R . .
C24 C 0.03725(18) 0.4014(2) 0.10284(9) 0.0313(5) Uani 1 1 d . . .
H24 H -0.0211 0.3902 0.1215 0.038 Uiso 1 1 calc R . .
C25 C 0.11559(17) 0.32003(19) 0.10179(8) 0.0283(5) Uani 1 1 d . . .
H25 H 0.1090 0.2517 0.1190 0.034 Uiso 1 1 calc R . .
C26 C 0.20384(16) 0.33571(17) 0.07615(7) 0.0222(4) Uani 1 1 d . . .
O3 O 0.35839(12) 0.68528(12) 0.01390(5) 0.0277(3) Uani 1 1 d . . .
H3O3 H 0.4257 0.6897 0.0239 0.042 Uiso 0.50 1 calc PR D 1
H3'O3 H 0.3376 0.6182 0.0156 0.042 Uiso 0.50 1 d PR D 2
C30 C 0.45532(17) 0.89507(18) 0.04778(9) 0.0273(5) Uani 1 1 d . . .
H30A H 0.4461 0.9761 0.0419 0.033 Uiso 1 1 calc R . .
H30B H 0.4640 0.8603 0.0150 0.033 Uiso 1 1 calc R . .
C31 C 0.30386(17) 0.75153(17) 0.04389(8) 0.0224(4) Uani 1 1 d . . .
C32 C 0.35214(17) 0.85011(17) 0.06399(8) 0.0238(5) Uani 1 1 d . . .
C33 C 0.29822(18) 0.91171(19) 0.09678(9) 0.0306(5) Uani 1 1 d . . .
H33 H 0.3308 0.9778 0.1117 0.037 Uiso 1 1 calc R . .
C34 C 0.19793(19) 0.8782(2) 0.10800(10) 0.0350(6) Uani 1 1 d . . .
H34 H 0.1636 0.9190 0.1316 0.042 Uiso 1 1 calc R . .
C35 C 0.14824(18) 0.78487(19) 0.08451(9) 0.0316(5) Uani 1 1 d . . .
H35 H 0.0782 0.7638 0.0913 0.038 Uiso 1 1 calc R . .
C36 C 0.19840(17) 0.72133(17) 0.05128(8) 0.0239(5) Uani 1 1 d . . .
O4 O 0.58711(12) 0.69935(12) 0.04723(5) 0.0279(3) Uani 1 1 d . . .
H4O4 H 0.6133 0.6378 0.0580 0.042 Uiso 0.50 1 calc PR E 1
H4'O4 H 0.5180 0.6962 0.0431 0.042 Uiso 0.50 1 d PR E 2
C40 C 0.80236(17) 0.67743(18) 0.10290(8) 0.0250(5) Uani 1 1 d . . .
H40A H 0.8775 0.7074 0.1077 0.030 Uiso 1 1 calc R . .
H40B H 0.7847 0.6529 0.0672 0.030 Uiso 1 1 calc R . .
C41 C 0.62330(17) 0.78190(17) 0.08183(8) 0.0230(5) Uani 1 1 d . . .
C42 C 0.72567(17) 0.77111(17) 0.11136(8) 0.0242(5) Uani 1 1 d . . .
C43 C 0.75837(18) 0.85334(19) 0.14748(9) 0.0312(5) Uani 1 1 d . . .
H43 H 0.8268 0.8466 0.1687 0.037 Uiso 1 1 calc R . .
C44 C 0.69330(19) 0.9442(2) 0.15299(9) 0.0353(6) Uani 1 1 d . . .
H44 H 0.7156 0.9980 0.1786 0.042 Uiso 1 1 calc R . .
C45 C 0.59533(19) 0.95636(19) 0.12096(9) 0.0334(5) Uani 1 1 d . . .
H45 H 0.5519 1.0205 0.1239 0.040 Uiso 1 1 calc R . .
C46 C 0.55938(17) 0.87656(18) 0.08461(8) 0.0261(5) Uani 1 1 d . . .
O5 O 0.66590(12) 0.48667(13) 0.07610(5) 0.0268(3) Uani 1 1 d . . .
H5O5 H 0.6176 0.4378 0.0763 0.040 Uiso 0.50 1 calc PR F 1
H5'O5 H 0.6369 0.5500 0.0726 0.040 Uiso 0.50 1 calc PR F 2
C50 C 0.69095(16) 0.27821(17) 0.12896(8) 0.0227(4) Uani 1 1 d . . .
H50A H 0.7378 0.2144 0.1416 0.027 Uiso 1 1 calc R . .
H50B H 0.6855 0.2791 0.0916 0.027 Uiso 1 1 calc R . .
C51 C 0.73741(16) 0.48275(17) 0.12140(7) 0.0208(4) Uani 1 1 d . . .
C52 C 0.74758(16) 0.38403(17) 0.14938(8) 0.0214(4) Uani 1 1 d . . .
C53 C 0.81548(17) 0.38414(18) 0.19594(8) 0.0251(5) Uani 1 1 d . . .
H53 H 0.8219 0.3185 0.2160 0.030 Uiso 1 1 calc R . .
C54 C 0.87376(18) 0.47797(19) 0.21354(8) 0.0296(5) Uani 1 1 d . . .
H54 H 0.9174 0.4777 0.2460 0.036 Uiso 1 1 calc R . .
C55 C 0.86807(17) 0.57220(19) 0.18345(8) 0.0278(5) Uani 1 1 d . . .
H55 H 0.9109 0.6354 0.1949 0.033 Uiso 1 1 calc R . .
C56 C 0.80057(16) 0.57617(18) 0.13667(8) 0.0233(5) Uani 1 1 d . . .
C1 C 0.4102(2) 0.4725(2) 0.20184(10) 0.0437(7) Uani 1 1 d . . .
H1 H 0.4048 0.3881 0.1838 0.066 Uiso 1 1 calc R . .
B2 B 0.4448(3) 0.5799(3) 0.16673(12) 0.0469(8) Uani 1 1 d . . .
H2 H 0.4622 0.5740 0.1269 0.070 Uiso 1 1 calc R . .
B3 B 0.3105(3) 0.5643(3) 0.18120(11) 0.0404(7) Uani 1 1 d . . .
H3 H 0.2394 0.5480 0.1509 0.061 Uiso 1 1 calc R . .
B4 B 0.3193(2) 0.5036(2) 0.24203(10) 0.0346(6) Uani 1 1 d . . .
H4 H 0.2548 0.4463 0.2521 0.052 Uiso 1 1 calc R . .
B5 B 0.4593(2) 0.4813(2) 0.26501(11) 0.0344(6) Uani 1 1 d . . .
H5 H 0.4865 0.4090 0.2903 0.052 Uiso 1 1 calc R . .
B6 B 0.5365(3) 0.5283(3) 0.21819(12) 0.0445(8) Uani 1 1 d . . .
H6 H 0.6145 0.4868 0.2127 0.067 Uiso 1 1 calc R . .
C7 C 0.3790(2) 0.6858(2) 0.19049(9) 0.0351(6) Uani 1 1 d . . .
H7 H 0.3506 0.7565 0.1644 0.053 Uiso 1 1 calc R . .
B8 B 0.2986(2) 0.6487(2) 0.23407(10) 0.0322(6) Uani 1 1 d . . .
H8 H 0.2200 0.6901 0.2387 0.048 Uiso 1 1 calc R . .
B9 B 0.3911(2) 0.5967(2) 0.28618(10) 0.0277(6) Uani 1 1 d . . .
H9 H 0.3736 0.6023 0.3260 0.042 Uiso 1 1 calc R . .
B10 B 0.5259(2) 0.6122(2) 0.27171(10) 0.0327(6) Uani 1 1 d . . .
H10 H 0.5975 0.6279 0.3018 0.049 Uiso 1 1 calc R . .
B11 B 0.5159(2) 0.6733(3) 0.21052(11) 0.0405(7) Uani 1 1 d . . .
H11 H 0.5797 0.7307 0.1998 0.061 Uiso 1 1 calc R . .
B12 B 0.4261(2) 0.7156(2) 0.25277(10) 0.0322(6) Uani 1 1 d . . .
H12 H 0.4312 0.8009 0.2699 0.048 Uiso 1 1 calc R . .

loop_
_atom_site_aniso_label
_atom_site_aniso_U_11
_atom_site_aniso_U_22
_atom_site_aniso_U_33
_atom_site_aniso_U_23
_atom_site_aniso_U_13
_atom_site_aniso_U_12
Cl1 0.0627(5) 0.0507(4) 0.0699(5) 0.0082(4) 0.0102(4) -0.0007(4)
C01 0.0546(18) 0.0569(19) 0.0581(19) 0.0106(15) -0.0084(15) 0.0025(15)
Cl2 0.0655(16) 0.096(2) 0.065(2) -0.0401(16) 0.0200(14) -0.0320(17)
C01' 0.0546(18) 0.0569(19) 0.0581(19) 0.0106(15) -0.0084(15) 0.0025(15)
Cl2' 0.0791(15) 0.0643(16) 0.0472(15) -0.0114(10) 0.0141(12) 0.0048(12)
O1 0.0274(8) 0.0295(8) 0.0206(7) 0.0043(6) 0.0051(6) -0.0002(6)
C10 0.0250(11) 0.0206(11) 0.0248(11) -0.0003(9) 0.0026(9) -0.0024(9)
C11 0.0263(11) 0.0169(10) 0.0194(10) -0.0013(8) 0.0064(8) 0.0015(8)
C12 0.0244(11) 0.0160(10) 0.0233(11) -0.0022(8) 0.0047(8) 0.0010(8)
C13 0.0233(11) 0.0229(11) 0.0300(12) 0.0017(9) 0.0074(9) -0.0015(9)
C14 0.0311(12) 0.0251(11) 0.0227(11) 0.0057(9) 0.0063(9) 0.0013(9)
C15 0.0274(11) 0.0218(11) 0.0237(11) 0.0013(9) 0.0029(9) 0.0024(9)
C16 0.0240(11) 0.0151(10) 0.0243(11) -0.0027(8) 0.0054(8) 0.0017(8)
O2 0.0264(8) 0.0286(8) 0.0269(8) 0.0025(6) 0.0100(6) 0.0002(6)
C20 0.0227(11) 0.0248(11) 0.0258(11) 0.0010(9) 0.0013(9) 0.0030(9)
C21 0.0210(10) 0.0261(11) 0.0161(10) -0.0022(8) 0.0029(8) -0.0033(9)
C22 0.0206(10) 0.0245(11) 0.0207(10) -0.0021(9) 0.0006(8) -0.0027(9)
C23 0.0211(11) 0.0312(12) 0.0292(12) -0.0022(10) 0.0030(9) 0.0018(9)
C24 0.0240(11) 0.0389(14) 0.0326(12) 0.0040(10) 0.0096(9) -0.0019(10)
C25 0.0252(11) 0.0298(12) 0.0298(12) 0.0060(10) 0.0036(9) -0.0036(10)
C26 0.0218(10) 0.0239(11) 0.0201(10) -0.0004(8) 0.0006(8) -0.0030(9)
O3 0.0299(8) 0.0250(8) 0.0303(8) -0.0039(6) 0.0110(6) 0.0006(7)
C30 0.0291(12) 0.0192(11) 0.0340(12) 0.0032(9) 0.0056(9) 0.0002(9)
C31 0.0246(11) 0.0210(11) 0.0216(10) 0.0018(8) 0.0037(8) 0.0041(9)
C32 0.0243(11) 0.0201(11) 0.0264(11) 0.0043(9) 0.0015(9) 0.0040(9)
C33 0.0323(12) 0.0218(11) 0.0370(13) -0.0051(10) 0.0031(10) 0.0014(9)
C34 0.0324(13) 0.0308(13) 0.0432(14) -0.0102(11) 0.0106(11) 0.0055(10)
C35 0.0259(12) 0.0300(12) 0.0403(13) -0.0028(10) 0.0091(10) 0.0028(10)
C36 0.0248(11) 0.0207(11) 0.0252(11) 0.0026(9) 0.0007(9) 0.0028(9)
O4 0.0317(8) 0.0250(8) 0.0262(8) -0.0039(6) 0.0021(6) -0.0014(7)
C40 0.0223(11) 0.0254(11) 0.0276(11) -0.0006(9) 0.0051(9) -0.0027(9)
C41 0.0271(11) 0.0198(11) 0.0230(11) 0.0005(9) 0.0066(9) -0.0047(9)
C42 0.0254(11) 0.0213(11) 0.0275(11) 0.0015(9) 0.0086(9) -0.0033(9)
C43 0.0261(12) 0.0297(12) 0.0368(13) -0.0032(10) 0.0019(10) -0.0049(10)
C44 0.0350(13) 0.0274(13) 0.0425(14) -0.0115(11) 0.0028(11) -0.0059(10)
C45 0.0299(12) 0.0234(12) 0.0475(15) -0.0058(10) 0.0078(11) -0.0009(10)
C46 0.0251(11) 0.0228(11) 0.0314(12) 0.0008(9) 0.0074(9) -0.0042(9)
O5 0.0264(8) 0.0308(8) 0.0220(8) 0.0005(6) 0.0003(6) -0.0015(6)
C50 0.0241(11) 0.0215(11) 0.0232(11) 0.0008(9) 0.0056(8) 0.0036(9)
C51 0.0186(10) 0.0267(11) 0.0177(10) -0.0015(8) 0.0049(8) 0.0027(8)
C52 0.0181(10) 0.0240(11) 0.0233(11) -0.0013(9) 0.0068(8) 0.0033(8)
C53 0.0253(11) 0.0250(11) 0.0250(11) 0.0045(9) 0.0042(9) 0.0041(9)
C54 0.0286(12) 0.0332(13) 0.0249(11) -0.0015(10) -0.0028(9) 0.0020(10)
C55 0.0246(11) 0.0259(12) 0.0317(12) -0.0033(9) 0.0005(9) -0.0019(9)
C56 0.0204(10) 0.0249(11) 0.0255(11) -0.0008(9) 0.0061(8) 0.0018(9)
C1 0.0594(17) 0.0358(14) 0.0356(14) -0.0149(11) 0.0061(12) 0.0029(13)
B2 0.057(2) 0.057(2) 0.0294(15) -0.0066(14) 0.0153(14) 0.0033(16)
B3 0.0458(17) 0.0424(17) 0.0302(15) -0.0027(13) -0.0035(12) -0.0055(14)
B4 0.0366(15) 0.0323(15) 0.0333(15) -0.0001(12) 0.0003(12) -0.0068(12)
B5 0.0389(16) 0.0301(15) 0.0337(15) -0.0022(12) 0.0039(12) 0.0054(12)
B6 0.0434(17) 0.0523(19) 0.0414(17) -0.0073(15) 0.0176(14) 0.0126(15)
C7 0.0378(13) 0.0383(14) 0.0293(12) 0.0044(11) 0.0051(10) -0.0006(11)
B8 0.0271(13) 0.0367(15) 0.0328(14) 0.0017(12) 0.0049(11) 0.0027(12)
B9 0.0289(13) 0.0296(14) 0.0255(13) -0.0033(11) 0.0073(10) 0.0016(11)
B10 0.0283(14) 0.0360(15) 0.0334(14) -0.0021(12) 0.0033(11) -0.0026(12)
B11 0.0356(16) 0.0507(19) 0.0375(16) 0.0040(14) 0.0126(13) -0.0053(14)
B12 0.0383(15) 0.0264(14) 0.0317(14) -0.0043(11) 0.0048(12) -0.0021(12)

loop_
_atom_type_symbol
_atom_type_description
_atom_type_scat_dispersion_real
_atom_type_scat_dispersion_imag
_atom_type_scat_source
C C 0.0033 0.0016 'International Tables Vol C Tables 4.2.6.8 and 6.1.1.4'
H H 0.0000 0.0000 'International Tables Vol C Tables 4.2.6.8 and 6.1.1.4'
B B 0.0013 0.0007 'International Tables Vol C Tables 4.2.6.8 and 6.1.1.4'
O O 0.0106 0.0060 'International Tables Vol C Tables 4.2.6.8 and 6.1.1.4'
Cl Cl 0.1484 0.1585 'International Tables Vol C Tables 4.2.6.8 and 6.1.1.4'

loop_
_geom_angle_atom_site_label_1
_geom_angle_atom_site_label_2
_geom_angle_atom_site_label_3
_geom_angle
_geom_angle_site_symmetry_1
_geom_angle_site_symmetry_3
_geom_angle_publ_flag
Cl1 C01 Cl2 106.7(2) . . ?
Cl1 C01 H01A 110.4 . . ?
Cl2 C01 H01A 110.4 . . ?
Cl1 C01 H01B 110.4 . . ?
Cl2 C01 H01B 110.4 . . ?
H01A C01 H01B 108.6 . . ?
C11 O1 H1O1 109.5 . . ?
C11 O1 H1'O1 109.5 . . ?
H1O1 O1 H1'O1 109.9 . . ?
C12 C10 C26 116.26(17) . . ?
C12 C10 H10A 108.2 . . ?
C26 C10 H10A 108.2 . . ?
C12 C10 H10B 108.2 . . ?
C26 C10 H10B 108.2 . . ?
H10A C10 H10B 107.4 . . ?
O1 C11 C16 119.08(18) . . ?
O1 C11 C12 119.21(18) . . ?
C16 C11 C12 121.66(18) . . ?
C13 C12 C11 117.64(19) . . ?
C13 C12 C10 120.47(18) . . ?
C11 C12 C10 121.82(18) . . ?
C14 C13 C12 121.75(19) . . ?
C14 C13 H13 119.1 . . ?
C12 C13 H13 119.1 . . ?
C13 C14 C15 119.4(2) . . ?
C13 C14 H14 120.3 . . ?
C15 C14 H14 120.3 . . ?
C14 C15 C16 120.8(2) . . ?
C14 C15 H15 119.6 . . ?
C16 C15 H15 119.6 . . ?
C15 C16 C11 118.17(19) . . ?
C15 C16 C50 120.23(18) . . ?
C11 C16 C50 121.37(18) . . ?
C21 O2 H2O2 109.5 . . ?
C21 O2 H2'O2 109.3 . . ?
H2O2 O2 H2'O2 109.9 . . ?
C22 C20 C36 115.18(17) . . ?
C22 C20 H20A 108.5 . . ?
C36 C20 H20A 108.5 . . ?
C22 C20 H20B 108.5 . . ?
C36 C20 H20B 108.5 . . ?
H20A C20 H20B 107.5 . . ?
O2 C21 C22 119.51(18) . . ?
O2 C21 C26 118.64(18) . . ?
C22 C21 C26 121.83(19) . . ?
C21 C22 C23 118.04(19) . . ?
C21 C22 C20 121.90(18) . . ?
C23 C22 C20 120.07(19) . . ?
C24 C23 C22 121.4(2) . . ?
C24 C23 H23 119.3 . . ?
C22 C23 H23 119.3 . . ?
C25 C24 C23 119.0(2) . . ?
C25 C24 H24 120.5 . . ?
C23 C24 H24 120.5 . . ?
C24 C25 C26 121.6(2) . . ?
C24 C25 H25 119.2 . . ?
C26 C25 H25 119.2 . . ?
C25 C26 C21 117.80(19) . . ?
C25 C26 C10 120.39(19) . . ?
C21 C26 C10 121.77(18) . . ?
C31 O3 H3O3 109.5 . . ?
C31 O3 H3'O3 109.6 . . ?
H3O3 O3 H3'O3 109.8 . . ?
C32 C30 C46 115.96(18) . . ?
C32 C30 H30A 108.3 . . ?
C46 C30 H30A 108.3 . . ?
C32 C30 H30B 108.3 . . ?
C46 C30 H30B 108.3 . . ?
H30A C30 H30B 107.4 . . ?
O3 C31 C32 119.48(18) . . ?
O3 C31 C36 119.05(18) . . ?
C32 C31 C36 121.38(19) . . ?
C33 C32 C31 118.1(2) . . ?
C33 C32 C30 120.0(2) . . ?
C31 C32 C30 121.67(19) . . ?
C34 C33 C32 121.1(2) . . ?
C34 C33 H33 119.5 . . ?
C32 C33 H33 119.5 . . ?
C35 C34 C33 119.4(2) . . ?
C35 C34 H34 120.3 . . ?
C33 C34 H34 120.3 . . ?
C34 C35 C36 121.5(2) . . ?
C34 C35 H35 119.3 . . ?
C36 C35 H35 119.3 . . ?
C35 C36 C31 117.9(2) . . ?
C35 C36 C20 120.74(19) . . ?
C31 C36 C20 121.20(19) . . ?
C41 O4 H4O4 109.5 . . ?
C41 O4 H4'O4 109.7 . . ?
H4O4 O4 H4'O4 109.7 . . ?
C42 C40 C56 116.13(17) . . ?
C42 C40 H40A 108.3 . . ?
C56 C40 H40A 108.3 . . ?
C42 C40 H40B 108.3 . . ?
C56 C40 H40B 108.3 . . ?
H40A C40 H40B 107.4 . . ?
O4 C41 C46 119.36(19) . . ?
O4 C41 C42 119.06(19) . . ?
C46 C41 C42 121.49(19) . . ?
C41 C42 C43 117.9(2) . . ?
C41 C42 C40 121.65(19) . . ?
C43 C42 C40 120.36(19) . . ?
C44 C43 C42 121.3(2) . . ?
C44 C43 H43 119.3 . . ?
C42 C43 H43 119.3 . . ?
C43 C44 C45 119.5(2) . . ?
C43 C44 H44 120.3 . . ?
C45 C44 H44 120.3 . . ?
C44 C45 C46 121.2(2) . . ?
C44 C45 H45 119.4 . . ?
C46 C45 H45 119.4 . . ?
C45 C46 C41 118.4(2) . . ?
C45 C46 C30 120.2(2) . . ?
C41 C46 C30 121.38(19) . . ?
C51 O5 H5O5 109.5 . . ?
C51 O5 H5'O5 109.5 . . ?
H5O5 O5 H5'O5 109.8 . . ?
C52 C50 C16 116.81(17) . . ?
C52 C50 H50A 108.1 . . ?
C16 C50 H50A 108.1 . . ?
C52 C50 H50B 108.1 . . ?
C16 C50 H50B 108.1 . . ?
H50A C50 H50B 107.3 . . ?
O5 C51 C56 118.96(18) . . ?
O5 C51 C52 119.24(18) . . ?
C56 C51 C52 121.74(18) . . ?
C53 C52 C51 118.03(19) . . ?
C53 C52 C50 120.50(19) . . ?
C51 C52 C50 121.41(18) . . ?
C54 C53 C52 121.3(2) . . ?
C54 C53 H53 119.4 . . ?
C52 C53 H53 119.4 . . ?
C53 C54 C55 119.5(2) . . ?
C53 C54 H54 120.3 . . ?
C55 C54 H54 120.3 . . ?
C54 C55 C56 121.2(2) . . ?
C54 C55 H55 119.4 . . ?
C56 C55 H55 119.4 . . ?
C51 C56 C55 118.0(2) . . ?
C51 C56 C40 122.05(18) . . ?
C55 C56 C40 119.90(19) . . ?
B3 C1 B2 63.68(18) . . ?
B3 C1 B6 115.5(2) . . ?
B2 C1 B6 62.52(19) . . ?
B3 C1 B5 114.6(2) . . ?
B2 C1 B5 114.8(2) . . ?
B6 C1 B5 63.02(17) . . ?
B3 C1 B4 62.65(17) . . ?
B2 C1 B4 115.5(2) . . ?
B6 C1 B4 115.11(19) . . ?
B5 C1 B4 62.45(16) . . ?
B3 C1 H1 117.3 . . ?
B2 C1 H1 117.2 . . ?
B6 C1 H1 117.4 . . ?
B5 C1 H1 117.9 . . ?
B4 C1 H1 117.6 . . ?
C1 B2 C7 100.8(2) . . ?
C1 B2 B11 105.2(2) . . ?
C7 B2 B11 59.47(17) . . ?
C1 B2 B6 59.09(18) . . ?
C7 B2 B6 105.4(2) . . ?
B11 B2 B6 60.36(18) . . ?
C1 B2 B3 58.14(17) . . ?
C7 B2 B3 58.21(16) . . ?
B11 B2 B3 108.4(2) . . ?
B6 B2 B3 108.1(2) . . ?
C1 B2 H2 125.6 . . ?
C7 B2 H2 125.4 . . ?
B11 B2 H2 121.4 . . ?
B6 B2 H2 121.6 . . ?
B3 B2 H2 121.6 . . ?
C1 B3 C7 100.8(2) . . ?
C1 B3 B8 105.16(19) . . ?
C7 B3 B8 59.17(15) . . ?
C1 B3 B4 59.43(16) . . ?
C7 B3 B4 105.22(19) . . ?
B8 B3 B4 60.17(16) . . ?
C1 B3 B2 58.18(18) . . ?
C7 B3 B2 58.17(17) . . ?
B8 B3 B2 108.0(2) . . ?
B4 B3 B2 108.3(2) . . ?
C1 B3 H3 125.5 . . ?
C7 B3 H3 125.6 . . ?
B8 B3 H3 121.7 . . ?
B4 B3 H3 121.5 . . ?
B2 B3 H3 121.6 . . ?
C1 B4 B9 103.99(19) . . ?
C1 B4 B3 57.92(17) . . ?
B9 B4 B3 107.8(2) . . ?
C1 B4 B8 103.68(19) . . ?
B9 B4 B8 60.37(15) . . ?
B3 B4 B8 59.74(16) . . ?
C1 B4 B5 58.56(16) . . ?
B9 B4 B5 59.73(15) . . ?
B3 B4 B5 107.4(2) . . ?
B8 B4 B5 107.88(19) . . ?
C1 B4 H4 125.6 . . ?
B9 B4 H4 122.4 . . ?
B3 B4 H4 121.9 . . ?
B8 B4 H4 122.5 . . ?
B5 B4 H4 121.6 . . ?
C1 B5 B9 104.44(19) . . ?
C1 B5 B10 104.2(2) . . ?
B9 B5 B10 60.66(15) . . ?
C1 B5 B4 58.99(16) . . ?
B9 B5 B4 59.89(15) . . ?
B10 B5 B4 108.61(19) . . ?
C1 B5 B6 58.32(17) . . ?
B9 B5 B6 108.3(2) . . ?
B10 B5 B6 59.75(17) . . ?
B4 B5 B6 108.4(2) . . ?
C1 B5 H5 125.2 . . ?
B9 B5 H5 122.2 . . ?
B10 B5 H5 122.2 . . ?
B4 B5 H5 121.0 . . ?
B6 B5 H5 121.5 . . ?
C1 B6 B2 58.40(18) . . ?
C1 B6 B11 104.3(2) . . ?
B2 B6 B11 59.82(18) . . ?
C1 B6 B10 104.57(19) . . ?
B2 B6 B10 108.1(2) . . ?
B11 B6 B10 60.35(17) . . ?
C1 B6 B5 58.67(16) . . ?
B2 B6 B5 107.8(2) . . ?
B11 B6 B5 108.0(2) . . ?
B10 B6 B5 59.91(16) . . ?
C1 B6 H6 125.1 . . ?
B2 B6 H6 121.6 . . ?
B11 B6 H6 122.4 . . ?
B10 B6 H6 122.2 . . ?
B5 B6 H6 121.5 . . ?
B2 C7 B3 63.63(18) . . ?
B2 C7 B8 115.3(2) . . ?
B3 C7 B8 62.55(16) . . ?
B2 C7 B11 62.30(18) . . ?
B3 C7 B11 115.1(2) . . ?
B8 C7 B11 114.99(19) . . ?
B2 C7 B12 114.1(2) . . ?
B3 C7 B12 114.35(19) . . ?
B8 C7 B12 62.69(15) . . ?
B11 C7 B12 62.58(16) . . ?
B2 C7 H7 117.5 . . ?
B3 C7 H7 117.4 . . ?
B8 C7 H7 117.5 . . ?
B11 C7 H7 117.7 . . ?
B12 C7 H7 118.2 . . ?
C7 B8 B3 58.28(16) . . ?
C7 B8 B4 104.48(19) . . ?
B3 B8 B4 60.09(16) . . ?
C7 B8 B9 104.47(18) . . ?
B3 B8 B9 107.55(19) . . ?
B4 B8 B9 59.67(15) . . ?
C7 B8 B12 58.90(15) . . ?
B3 B8 B12 107.74(19) . . ?
B4 B8 B12 107.72(19) . . ?
B9 B8 B12 59.83(15) . . ?
C7 B8 H8 124.9 . . ?
B3 B8 H8 121.7 . . ?
B4 B8 H8 122.5 . . ?
B9 B8 H8 122.7 . . ?
B12 B8 H8 121.5 . . ?
B5 B9 B4 60.38(15) . . ?
B5 B9 B12 107.78(18) . . ?
B4 B9 B12 108.19(18) . . ?
B5 B9 B8 108.08(18) . . ?
B4 B9 B8 59.96(15) . . ?
B12 B9 B8 60.12(15) . . ?
B5 B9 B10 59.98(15) . . ?
B4 B9 B10 108.45(18) . . ?
B12 B9 B10 59.79(15) . . ?
B8 B9 B10 108.04(18) . . ?
B5 B9 H9 121.7 . . ?
B4 B9 H9 121.4 . . ?
B12 B9 H9 121.8 . . ?
B8 B9 H9 121.7 . . ?
B10 B9 H9 121.7 . . ?
B6 B10 B5 60.34(17) . . ?
B6 B10 B12 107.7(2) . . ?
B5 B10 B12 107.29(19) . . ?
B6 B10 B11 59.77(17) . . ?
B5 B10 B11 107.9(2) . . ?
B12 B10 B11 60.11(16) . . ?
B6 B10 B9 107.7(2) . . ?
B5 B10 B9 59.36(15) . . ?
B12 B10 B9 59.78(15) . . ?
B11 B10 B9 107.86(19) . . ?
B6 B10 H10 121.8 . . ?
B5 B10 H10 122.0 . . ?
B12 B10 H10 122.0 . . ?
B11 B10 H10 121.7 . . ?
B9 B10 H10 122.1 . . ?
C7 B11 B2 58.23(17) . . ?
C7 B11 B6 104.0(2) . . ?
B2 B11 B6 59.82(19) . . ?
C7 B11 B10 104.44(19) . . ?
B2 B11 B10 107.7(2) . . ?
B6 B11 B10 59.89(17) . . ?
C7 B11 B12 58.80(15) . . ?
B2 B11 B12 107.7(2) . . ?
B6 B11 B12 107.6(2) . . ?
B10 B11 B12 59.82(15) . . ?
C7 B11 H11 125.1 . . ?
B2 B11 H11 121.7 . . ?
B6 B11 H11 122.7 . . ?
B10 B11 H11 122.5 . . ?
B12 B11 H11 121.6 . . ?
C7 B12 B9 104.27(18) . . ?
C7 B12 B10 104.50(19) . . ?
B9 B12 B10 60.43(15) . . ?
C7 B12 B11 58.62(15) . . ?
B9 B12 B11 108.35(19) . . ?
B10 B12 B11 60.08(16) . . ?
C7 B12 B8 58.41(14) . . ?
B9 B12 B8 60.05(15) . . ?
B10 B12 B8 108.50(19) . . ?
B11 B12 B8 108.15(19) . . ?
C7 B12 H12 125.3 . . ?
B9 B12 H12 122.3 . . ?
B10 B12 H12 122.1 . . ?
B11 B12 H12 121.3 . . ?
B8 B12 H12 121.3 . . ?

loop_
_geom_bond_atom_site_label_1
_geom_bond_atom_site_label_2
_geom_bond_distance
_geom_bond_site_symmetry_2
_geom_bond_publ_flag
Cl1 C01 1.742(3) . ?
C01 Cl2 1.771(4) . ?
C01 H01A 0.9900 . ?
C01 H01B 0.9900 . ?
O1 C11 1.380(2) . ?
O1 H1O1 0.8400 . ?
O1 H1'O1 0.8500 . ?
C10 C12 1.516(3) . ?
C10 C26 1.518(3) . ?
C10 H10A 0.9900 . ?
C10 H10B 0.9900 . ?
C11 C16 1.398(3) . ?
C11 C12 1.400(3) . ?
C12 C13 1.388(3) . ?
C13 C14 1.380(3) . ?
C13 H13 0.9500 . ?
C14 C15 1.391(3) . ?
C14 H14 0.9500 . ?
C15 C16 1.392(3) . ?
C15 H15 0.9500 . ?
C16 C50 1.520(3) . ?
O2 C21 1.389(2) . ?
O2 H2O2 0.8400 . ?
O2 H2'O2 0.8500 . ?
C20 C22 1.512(3) . ?
C20 C36 1.518(3) . ?
C20 H20A 0.9900 . ?
C20 H20B 0.9900 . ?
C21 C22 1.392(3) . ?
C21 C26 1.397(3) . ?
C22 C23 1.393(3) . ?
C23 C24 1.385(3) . ?
C23 H23 0.9500 . ?
C24 C25 1.382(3) . ?
C24 H24 0.9500 . ?
C25 C26 1.392(3) . ?
C25 H25 0.9500 . ?
O3 C31 1.378(2) . ?
O3 H3O3 0.8400 . ?
O3 H3'O3 0.8500 . ?
C30 C32 1.514(3) . ?
C30 C46 1.516(3) . ?
C30 H30A 0.9900 . ?
C30 H30B 0.9900 . ?
C31 C32 1.397(3) . ?
C31 C36 1.402(3) . ?
C32 C33 1.394(3) . ?
C33 C34 1.385(3) . ?
C33 H33 0.9500 . ?
C34 C35 1.382(3) . ?
C34 H34 0.9500 . ?
C35 C36 1.388(3) . ?
C35 H35 0.9500 . ?
O4 C41 1.382(2) . ?
O4 H4O4 0.8400 . ?
O4 H4'O4 0.8500 . ?
C40 C42 1.514(3) . ?
C40 C56 1.516(3) . ?
C40 H40A 0.9900 . ?
C40 H40B 0.9900 . ?
C41 C46 1.395(3) . ?
C41 C42 1.396(3) . ?
C42 C43 1.396(3) . ?
C43 C44 1.379(3) . ?
C43 H43 0.9500 . ?
C44 C45 1.384(3) . ?
C44 H44 0.9500 . ?
C45 C46 1.388(3) . ?
C45 H45 0.9500 . ?
O5 C51 1.387(2) . ?
O5 H5O5 0.8400 . ?
O5 H5'O5 0.8400 . ?
C50 C52 1.513(3) . ?
C50 H50A 0.9900 . ?
C50 H50B 0.9900 . ?
C51 C56 1.394(3) . ?
C51 C52 1.396(3) . ?
C52 C53 1.391(3) . ?
C53 C54 1.382(3) . ?
C53 H53 0.9500 . ?
C54 C55 1.383(3) . ?
C54 H54 0.9500 . ?
C55 C56 1.394(3) . ?
C55 H55 0.9500 . ?
C1 B3 1.687(4) . ?
C1 B2 1.687(4) . ?
C1 B6 1.700(4) . ?
C1 B5 1.706(4) . ?
C1 B4 1.714(4) . ?
C1 H1 1.1200 . ?
B2 C7 1.688(4) . ?
B2 B11 1.758(4) . ?
B2 B6 1.758(5) . ?
B2 B3 1.780(4) . ?
B2 H2 1.1200 . ?
B3 C7 1.689(4) . ?
B3 B8 1.762(4) . ?
B3 B4 1.768(4) . ?
B3 H3 1.1200 . ?
B4 B9 1.764(4) . ?
B4 B8 1.769(4) . ?
B4 B5 1.773(4) . ?
B4 H4 1.1200 . ?
B5 B9 1.761(4) . ?
B5 B10 1.772(4) . ?
B5 B6 1.780(4) . ?
B5 H5 1.1200 . ?
B6 B11 1.767(5) . ?
B6 B10 1.769(4) . ?
B6 H6 1.1200 . ?
C7 B8 1.705(4) . ?
C7 B11 1.710(4) . ?
C7 B12 1.713(4) . ?
C7 H7 1.1200 . ?
B8 B9 1.777(4) . ?
B8 B12 1.778(4) . ?
B8 H8 1.1200 . ?
B9 B12 1.773(4) . ?
B9 B10 1.784(4) . ?
B9 H9 1.1200 . ?
B10 B12 1.773(4) . ?
B10 B11 1.778(4) . ?
B10 H10 1.1200 . ?
B11 B12 1.778(4) . ?
B11 H11 1.1200 . ?
B12 H12 1.1200 . ?

loop_
_geom_hbond_atom_site_label_D
_geom_hbond_atom_site_label_H
_geom_hbond_atom_site_label_A
_geom_hbond_distance_DH
_geom_hbond_distance_HA
_geom_hbond_distance_DA
_geom_hbond_angle_DHA
_geom_hbond_site_symmetry_A
O1 H1O1 O2 0.84 1.97 2.811(2) 177.5 .
O2 H2O2 O3 0.84 2.06 2.858(2) 159.2 .
O3 H3O3 O4 0.84 2.01 2.850(2) 179.4 .
O4 H4O4 O5 0.84 1.96 2.801(2) 173.6 .
O5 H5O5 O1 0.84 1.96 2.787(2) 168.4 .
O1 H1'O1 O5 0.85 1.94 2.787(2) 175.5 .
O2 H2'O2 O1 0.85 1.97 2.811(2) 167.9 .
O3 H3'O3 O2 0.85 2.01 2.858(2) 171.7 .
O4 H4'O4 O3 0.85 2.02 2.850(2) 164.9 .
O5 H5'O5 O4 0.84 1.98 2.801(2) 164.2 .

loop_
_geom_torsion_atom_site_label_1
_geom_torsion_atom_site_label_2
_geom_torsion_atom_site_label_3
_geom_torsion_atom_site_label_4
_geom_torsion
_geom_torsion_site_symmetry_1
_geom_torsion_site_symmetry_2
_geom_torsion_site_symmetry_3
_geom_torsion_site_symmetry_4
_geom_torsion_publ_flag
O1 C11 C12 C13 -174.95(18) . . . . ?
C16 C11 C12 C13 7.7(3) . . . . ?
O1 C11 C12 C10 8.3(3) . . . . ?
C16 C11 C12 C10 -169.12(18) . . . . ?
C26 C10 C12 C13 82.7(2) . . . . ?
C26 C10 C12 C11 -100.6(2) . . . . ?
C11 C12 C13 C14 -1.7(3) . . . . ?
C10 C12 C13 C14 175.2(2) . . . . ?
C12 C13 C14 C15 -3.5(3) . . . . ?
C13 C14 C15 C16 3.0(3) . . . . ?
C14 C15 C16 C11 2.7(3) . . . . ?
C14 C15 C16 C50 -171.84(19) . . . . ?
O1 C11 C16 C15 174.40(18) . . . . ?
C12 C11 C16 C15 -8.2(3) . . . . ?
O1 C11 C16 C50 -11.1(3) . . . . ?
C12 C11 C16 C50 166.33(18) . . . . ?
O2 C21 C22 C23 -176.90(18) . . . . ?
C26 C21 C22 C23 4.5(3) . . . . ?
O2 C21 C22 C20 3.3(3) . . . . ?
C26 C21 C22 C20 -175.25(19) . . . . ?
C36 C20 C22 C21 -88.9(2) . . . . ?
C36 C20 C22 C23 91.3(2) . . . . ?
C21 C22 C23 C24 -0.5(3) . . . . ?
C20 C22 C23 C24 179.3(2) . . . . ?
C22 C23 C24 C25 -2.8(3) . . . . ?
C23 C24 C25 C26 2.1(3) . . . . ?
C24 C25 C26 C21 1.7(3) . . . . ?
C24 C25 C26 C10 -175.9(2) . . . . ?
O2 C21 C26 C25 176.26(17) . . . . ?
C22 C21 C26 C25 -5.2(3) . . . . ?
O2 C21 C26 C10 -6.1(3) . . . . ?
C22 C21 C26 C10 172.43(18) . . . . ?
C12 C10 C26 C25 -91.0(2) . . . . ?
C12 C10 C26 C21 91.4(2) . . . . ?
O3 C31 C32 C33 -175.95(19) . . . . ?
C36 C31 C32 C33 7.5(3) . . . . ?
O3 C31 C32 C30 9.0(3) . . . . ?
C36 C31 C32 C30 -167.51(19) . . . . ?
C46 C30 C32 C33 82.3(3) . . . . ?
C46 C30 C32 C31 -102.7(2) . . . . ?
C31 C32 C33 C34 -2.0(3) . . . . ?
C30 C32 C33 C34 173.2(2) . . . . ?
C32 C33 C34 C35 -3.0(4) . . . . ?
C33 C34 C35 C36 2.5(4) . . . . ?
C34 C35 C36 C31 2.9(3) . . . . ?
C34 C35 C36 C20 -173.2(2) . . . . ?
O3 C31 C36 C35 175.47(19) . . . . ?
C32 C31 C36 C35 -8.0(3) . . . . ?
O3 C31 C36 C20 -8.4(3) . . . . ?
C32 C31 C36 C20 168.11(19) . . . . ?
C22 C20 C36 C35 -79.9(3) . . . . ?
C22 C20 C36 C31 104.1(2) . . . . ?
O4 C41 C42 C43 -177.40(19) . . . . ?
C46 C41 C42 C43 6.0(3) . . . . ?
O4 C41 C42 C40 6.1(3) . . . . ?
C46 C41 C42 C40 -170.54(19) . . . . ?
C56 C40 C42 C41 -96.3(2) . . . . ?
C56 C40 C42 C43 87.3(2) . . . . ?
C41 C42 C43 C44 -1.8(3) . . . . ?
C40 C42 C43 C44 174.7(2) . . . . ?
C42 C43 C44 C45 -2.3(4) . . . . ?
C43 C44 C45 C46 2.5(4) . . . . ?
C44 C45 C46 C41 1.5(3) . . . . ?
C44 C45 C46 C30 -176.1(2) . . . . ?
O4 C41 C46 C45 177.54(19) . . . . ?
C42 C41 C46 C45 -5.8(3) . . . . ?
O4 C41 C46 C30 -4.8(3) . . . . ?
C42 C41 C46 C30 171.82(19) . . . . ?
C32 C30 C46 C45 -91.6(3) . . . . ?
C32 C30 C46 C41 90.8(3) . . . . ?
C15 C16 C50 C52 -84.2(2) . . . . ?
C11 C16 C50 C52 101.4(2) . . . . ?
O5 C51 C52 C53 -176.65(17) . . . . ?
C56 C51 C52 C53 6.1(3) . . . . ?
O5 C51 C52 C50 6.1(3) . . . . ?
C56 C51 C52 C50 -171.11(18) . . . . ?
C16 C50 C52 C53 91.6(2) . . . . ?
C16 C50 C52 C51 -91.3(2) . . . . ?
C51 C52 C53 C54 -1.8(3) . . . . ?
C50 C52 C53 C54 175.43(19) . . . . ?
C52 C53 C54 C55 -2.7(3) . . . . ?
C53 C54 C55 C56 3.1(3) . . . . ?
O5 C51 C56 C55 177.03(18) . . . . ?
C52 C51 C56 C55 -5.7(3) . . . . ?
O5 C51 C56 C40 -6.5(3) . . . . ?
C52 C51 C56 C40 170.75(18) . . . . ?
C54 C55 C56 C51 1.0(3) . . . . ?
C54 C55 C56 C40 -175.5(2) . . . . ?
C42 C40 C56 C51 95.2(2) . . . . ?
C42 C40 C56 C55 -88.4(2) . . . . ?
B3 C1 B2 C7 41.38(18) . . . . ?
B6 C1 B2 C7 -101.5(2) . . . . ?
B5 C1 B2 C7 -65.0(3) . . . . ?
B4 C1 B2 C7 4.8(3) . . . . ?
B3 C1 B2 B11 102.4(2) . . . . ?
B6 C1 B2 B11 -40.5(2) . . . . ?
B5 C1 B2 B11 -4.0(3) . . . . ?
B4 C1 B2 B11 65.9(3) . . . . ?
B3 C1 B2 B6 142.9(2) . . . . ?
B5 C1 B2 B6 36.5(2) . . . . ?
B4 C1 B2 B6 106.4(2) . . . . ?
B6 C1 B2 B3 -142.9(2) . . . . ?
B5 C1 B2 B3 -106.4(2) . . . . ?
B4 C1 B2 B3 -36.5(2) . . . . ?
B2 C1 B3 C7 -41.36(18) . . . . ?
B6 C1 B3 C7 -5.0(3) . . . . ?
B5 C1 B3 C7 65.4(3) . . . . ?
B4 C1 B3 C7 101.4(2) . . . . ?
B2 C1 B3 B8 -102.1(2) . . . . ?
B6 C1 B3 B8 -65.8(3) . . . . ?
B5 C1 B3 B8 4.7(3) . . . . ?
B4 C1 B3 B8 40.66(19) . . . . ?
B2 C1 B3 B4 -142.8(2) . . . . ?
B6 C1 B3 B4 -106.4(2) . . . . ?
B5 C1 B3 B4 -36.0(2) . . . . ?
B6 C1 B3 B2 36.3(2) . . . . ?
B5 C1 B3 B2 106.8(2) . . . . ?
B4 C1 B3 B2 142.8(2) . . . . ?
C7 B2 B3 C1 -130.2(2) . . . . ?
B11 B2 B3 C1 -96.9(2) . . . . ?
B6 B2 B3 C1 -33.0(2) . . . . ?
C1 B2 B3 C7 130.2(2) . . . . ?
B11 B2 B3 C7 33.3(2) . . . . ?
B6 B2 B3 C7 97.2(2) . . . . ?
C1 B2 B3 B8 97.0(2) . . . . ?
C7 B2 B3 B8 -33.20(19) . . . . ?
B11 B2 B3 B8 0.1(3) . . . . ?
B6 B2 B3 B8 64.0(3) . . . . ?
C1 B2 B3 B4 33.29(19) . . . . ?
C7 B2 B3 B4 -96.9(2) . . . . ?
B11 B2 B3 B4 -63.6(3) . . . . ?
B6 B2 B3 B4 0.3(3) . . . . ?
B3 C1 B4 B9 -102.5(2) . . . . ?
B2 C1 B4 B9 -65.6(3) . . . . ?
B6 C1 B4 B9 4.5(3) . . . . ?
B5 C1 B4 B9 40.43(18) . . . . ?
B2 C1 B4 B3 36.9(2) . . . . ?
B6 C1 B4 B3 107.0(2) . . . . ?
B5 C1 B4 B3 142.9(2) . . . . ?
B3 C1 B4 B8 -40.12(18) . . . . ?
B2 C1 B4 B8 -3.2(3) . . . . ?
B6 C1 B4 B8 66.9(3) . . . . ?
B5 C1 B4 B8 102.8(2) . . . . ?
B3 C1 B4 B5 -142.9(2) . . . . ?
B2 C1 B4 B5 -106.0(2) . . . . ?
B6 C1 B4 B5 -35.9(2) . . . . ?
C7 B3 B4 C1 -93.7(2) . . . . ?
B8 B3 B4 C1 -133.5(2) . . . . ?
B2 B3 B4 C1 -32.8(2) . . . . ?
C1 B3 B4 B9 95.6(2) . . . . ?
C7 B3 B4 B9 1.9(3) . . . . ?
B8 B3 B4 B9 -37.91(18) . . . . ?
B2 B3 B4 B9 62.8(3) . . . . ?
C1 B3 B4 B8 133.5(2) . . . . ?
C7 B3 B4 B8 39.80(18) . . . . ?
B2 B3 B4 B8 100.7(2) . . . . ?
C1 B3 B4 B5 32.63(19) . . . . ?
C7 B3 B4 B5 -61.1(2) . . . . ?
B8 B3 B4 B5 -100.9(2) . . . . ?
B2 B3 B4 B5 -0.2(3) . . . . ?
B3 C1 B5 B9 -4.5(3) . . . . ?
B2 C1 B5 B9 66.4(3) . . . . ?
B6 C1 B5 B9 102.8(2) . . . . ?
B4 C1 B5 B9 -40.61(18) . . . . ?
B3 C1 B5 B10 -67.4(3) . . . . ?
B2 C1 B5 B10 3.6(3) . . . . ?
B6 C1 B5 B10 39.96(19) . . . . ?
B4 C1 B5 B10 -103.4(2) . . . . ?
B3 C1 B5 B4 36.1(2) . . . . ?
B2 C1 B5 B4 107.1(2) . . . . ?
B6 C1 B5 B4 143.4(2) . . . . ?
B3 C1 B5 B6 -107.3(2) . . . . ?
B2 C1 B5 B6 -36.3(2) . . . . ?
B4 C1 B5 B6 -143.4(2) . . . . ?
B9 B4 B5 C1 -133.2(2) . . . . ?
B3 B4 B5 C1 -32.38(19) . . . . ?
B8 B4 B5 C1 -95.4(2) . . . . ?
C1 B4 B5 B9 133.2(2) . . . . ?
B3 B4 B5 B9 100.8(2) . . . . ?
B8 B4 B5 B9 37.83(18) . . . . ?
C1 B4 B5 B10 95.7(2) . . . . ?
B9 B4 B5 B10 -37.55(18) . . . . ?
B3 B4 B5 B10 63.3(2) . . . . ?
B8 B4 B5 B10 0.3(3) . . . . ?
C1 B4 B5 B6 32.32(19) . . . . ?
B9 B4 B5 B6 -100.9(2) . . . . ?
B3 B4 B5 B6 -0.1(3) . . . . ?
B8 B4 B5 B6 -63.1(2) . . . . ?
B3 C1 B6 B2 -36.8(2) . . . . ?
B5 C1 B6 B2 -142.7(2) . . . . ?
B4 C1 B6 B2 -106.9(2) . . . . ?
B3 C1 B6 B11 3.3(3) . . . . ?
B2 C1 B6 B11 40.02(19) . . . . ?
B5 C1 B6 B11 -102.7(2) . . . . ?
B4 C1 B6 B11 -66.9(3) . . . . ?
B3 C1 B6 B10 65.8(3) . . . . ?
B2 C1 B6 B10 102.5(2) . . . . ?
B5 C1 B6 B10 -40.13(19) . . . . ?
B4 C1 B6 B10 -4.4(3) . . . . ?
B3 C1 B6 B5 105.9(2) . . . . ?
B2 C1 B6 B5 142.7(2) . . . . ?
B4 C1 B6 B5 35.7(2) . . . . ?
C7 B2 B6 C1 93.6(2) . . . . ?
B11 B2 B6 C1 133.9(2) . . . . ?
B3 B2 B6 C1 32.6(2) . . . . ?
C1 B2 B6 B11 -133.9(2) . . . . ?
C7 B2 B6 B11 -40.3(2) . . . . ?
B3 B2 B6 B11 -101.3(2) . . . . ?
C1 B2 B6 B10 -96.3(2) . . . . ?
C7 B2 B6 B10 -2.7(3) . . . . ?
B11 B2 B6 B10 37.6(2) . . . . ?
B3 B2 B6 B10 -63.7(3) . . . . ?
C1 B2 B6 B5 -32.96(19) . . . . ?
C7 B2 B6 B5 60.6(3) . . . . ?
B11 B2 B6 B5 100.9(2) . . . . ?
B3 B2 B6 B5 -0.4(3) . . . . ?
B9 B5 B6 C1 -96.0(2) . . . . ?
B10 B5 B6 C1 -133.9(2) . . . . ?
B4 B5 B6 C1 -32.58(19) . . . . ?
C1 B5 B6 B2 32.8(2) . . . . ?
B9 B5 B6 B2 -63.2(3) . . . . ?
B10 B5 B6 B2 -101.0(2) . . . . ?
B4 B5 B6 B2 0.3(3) . . . . ?
C1 B5 B6 B11 96.1(2) . . . . ?
B9 B5 B6 B11 0.0(3) . . . . ?
B10 B5 B6 B11 -37.8(2) . . . . ?
B4 B5 B6 B11 63.5(3) . . . . ?
C1 B5 B6 B10 133.9(2) . . . . ?
B9 B5 B6 B10 37.84(19) . . . . ?
B4 B5 B6 B10 101.3(2) . . . . ?
C1 B2 C7 B3 -41.35(19) . . . . ?
B11 B2 C7 B3 -142.8(2) . . . . ?
B6 B2 C7 B3 -102.0(2) . . . . ?
C1 B2 C7 B8 -4.8(3) . . . . ?
B11 B2 C7 B8 -106.2(2) . . . . ?
B6 B2 C7 B8 -65.5(3) . . . . ?
B3 B2 C7 B8 36.5(2) . . . . ?
C1 B2 C7 B11 101.4(2) . . . . ?
B6 B2 C7 B11 40.7(2) . . . . ?
B3 B2 C7 B11 142.8(2) . . . . ?
C1 B2 C7 B12 65.0(3) . . . . ?
B11 B2 C7 B12 -36.4(2) . . . . ?
B6 B2 C7 B12 4.4(3) . . . . ?
B3 B2 C7 B12 106.4(2) . . . . ?
C1 B3 C7 B2 41.36(19) . . . . ?
B8 B3 C7 B2 142.7(2) . . . . ?
B4 B3 C7 B2 102.4(2) . . . . ?
C1 B3 C7 B8 -101.3(2) . . . . ?
B4 B3 C7 B8 -40.30(19) . . . . ?
B2 B3 C7 B8 -142.7(2) . . . . ?
C1 B3 C7 B11 5.1(3) . . . . ?
B8 B3 C7 B11 106.4(2) . . . . ?
B4 B3 C7 B11 66.1(3) . . . . ?
B2 B3 C7 B11 -36.3(2) . . . . ?
C1 B3 C7 B12 -64.7(2) . . . . ?
B8 B3 C7 B12 36.6(2) . . . . ?
B4 B3 C7 B12 -3.7(3) . . . . ?
B2 B3 C7 B12 -106.1(2) . . . . ?
B2 C7 B8 B3 -36.9(2) . . . . ?
B11 C7 B8 B3 -106.6(2) . . . . ?
B12 C7 B8 B3 -142.3(2) . . . . ?
B2 C7 B8 B4 3.2(3) . . . . ?
B3 C7 B8 B4 40.09(18) . . . . ?
B11 C7 B8 B4 -66.5(2) . . . . ?
B12 C7 B8 B4 -102.2(2) . . . . ?
B2 C7 B8 B9 65.0(2) . . . . ?
B3 C7 B8 B9 101.9(2) . . . . ?
B11 C7 B8 B9 -4.7(3) . . . . ?
B12 C7 B8 B9 -40.37(17) . . . . ?
B2 C7 B8 B12 105.4(2) . . . . ?
B3 C7 B8 B12 142.3(2) . . . . ?
B11 C7 B8 B12 35.7(2) . . . . ?
C1 B3 B8 C7 93.7(2) . . . . ?
B4 B3 B8 C7 134.0(2) . . . . ?
B2 B3 B8 C7 32.81(19) . . . . ?
C1 B3 B8 B4 -40.29(19) . . . . ?
C7 B3 B8 B4 -134.0(2) . . . . ?
B2 B3 B8 B4 -101.2(2) . . . . ?
C1 B3 B8 B9 -2.8(3) . . . . ?
C7 B3 B8 B9 -96.5(2) . . . . ?
B4 B3 B8 B9 37.53(18) . . . . ?
B2 B3 B8 B9 -63.7(3) . . . . ?
C1 B3 B8 B12 60.4(2) . . . . ?
C7 B3 B8 B12 -33.35(18) . . . . ?
B4 B3 B8 B12 100.6(2) . . . . ?
B2 B3 B8 B12 -0.5(3) . . . . ?
C1 B4 B8 C7 0.0(2) . . . . ?
B9 B4 B8 C7 98.51(19) . . . . ?
B3 B4 B8 C7 -39.20(18) . . . . ?
B5 B4 B8 C7 61.0(2) . . . . ?
C1 B4 B8 B3 39.21(18) . . . . ?
B9 B4 B8 B3 137.7(2) . . . . ?
B5 B4 B8 B3 100.2(2) . . . . ?
C1 B4 B8 B9 -98.50(19) . . . . ?
B3 B4 B8 B9 -137.7(2) . . . . ?
B5 B4 B8 B9 -37.54(18) . . . . ?
C1 B4 B8 B12 -61.5(2) . . . . ?
B9 B4 B8 B12 37.03(18) . . . . ?
B3 B4 B8 B12 -100.7(2) . . . . ?
B5 B4 B8 B12 -0.5(3) . . . . ?
C1 B5 B9 B4 40.16(18) . . . . ?
B10 B5 B9 B4 138.5(2) . . . . ?
B6 B5 B9 B4 101.1(2) . . . . ?
C1 B5 B9 B12 -61.1(2) . . . . ?
B10 B5 B9 B12 37.28(18) . . . . ?
B4 B5 B9 B12 -101.2(2) . . . . ?
B6 B5 B9 B12 -0.2(3) . . . . ?
C1 B5 B9 B8 2.5(2) . . . . ?
B10 B5 B9 B8 100.8(2) . . . . ?
B4 B5 B9 B8 -37.70(18) . . . . ?
B6 B5 B9 B8 63.4(2) . . . . ?
C1 B5 B9 B10 -98.3(2) . . . . ?
B4 B5 B9 B10 -138.5(2) . . . . ?
B6 B5 B9 B10 -37.44(19) . . . . ?
C1 B4 B9 B5 -39.84(18) . . . . ?
B3 B4 B9 B5 -100.2(2) . . . . ?
B8 B4 B9 B5 -137.8(2) . . . . ?
C1 B4 B9 B12 60.7(2) . . . . ?
B3 B4 B9 B12 0.4(3) . . . . ?
B8 B4 B9 B12 -37.28(18) . . . . ?
B5 B4 B9 B12 100.5(2) . . . . ?
C1 B4 B9 B8 98.0(2) . . . . ?
B3 B4 B9 B8 37.63(19) . . . . ?
B5 B4 B9 B8 137.8(2) . . . . ?
C1 B4 B9 B10 -2.6(2) . . . . ?
B3 B4 B9 B10 -63.0(2) . . . . ?
B8 B4 B9 B10 -100.6(2) . . . . ?
B5 B4 B9 B10 37.21(18) . . . . ?
C7 B8 B9 B5 -60.6(2) . . . . ?
B3 B8 B9 B5 0.2(3) . . . . ?
B4 B8 B9 B5 37.88(19) . . . . ?
B12 B8 B9 B5 -100.5(2) . . . . ?
C7 B8 B9 B4 -98.5(2) . . . . ?
B3 B8 B9 B4 -37.72(19) . . . . ?
B12 B8 B9 B4 -138.4(2) . . . . ?
C7 B8 B9 B12 39.91(17) . . . . ?
B3 B8 B9 B12 100.7(2) . . . . ?
B4 B8 B9 B12 138.4(2) . . . . ?
C7 B8 B9 B10 2.8(2) . . . . ?
B3 B8 B9 B10 63.6(2) . . . . ?
B4 B8 B9 B10 101.3(2) . . . . ?
B12 B8 B9 B10 -37.11(18) . . . . ?
C1 B6 B10 B5 39.51(19) . . . . ?
B2 B6 B10 B5 100.5(2) . . . . ?
B11 B6 B10 B5 137.9(2) . . . . ?
C1 B6 B10 B12 -60.7(3) . . . . ?
B2 B6 B10 B12 0.3(3) . . . . ?
B11 B6 B10 B12 37.67(19) . . . . ?
B5 B6 B10 B12 -100.2(2) . . . . ?
C1 B6 B10 B11 -98.4(2) . . . . ?
B2 B6 B10 B11 -37.4(2) . . . . ?
B5 B6 B10 B11 -137.9(2) . . . . ?
C1 B6 B10 B9 2.4(3) . . . . ?
B2 B6 B10 B9 63.4(3) . . . . ?
B11 B6 B10 B9 100.8(2) . . . . ?
B5 B6 B10 B9 -37.13(18) . . . . ?
C1 B5 B10 B6 -39.25(19) . . . . ?
B9 B5 B10 B6 -138.1(2) . . . . ?
B4 B5 B10 B6 -100.8(2) . . . . ?
C1 B5 B10 B12 61.7(2) . . . . ?
B9 B5 B10 B12 -37.15(18) . . . . ?
B4 B5 B10 B12 0.1(3) . . . . ?
B6 B5 B10 B12 100.9(2) . . . . ?
C1 B5 B10 B11 -1.7(2) . . . . ?
B9 B5 B10 B11 -100.5(2) . . . . ?
B4 B5 B10 B11 -63.3(2) . . . . ?
B6 B5 B10 B11 37.52(19) . . . . ?
C1 B5 B10 B9 98.8(2) . . . . ?
B4 B5 B10 B9 37.21(18) . . . . ?
B6 B5 B10 B9 138.1(2) . . . . ?
B5 B9 B10 B6 37.57(19) . . . . ?
B4 B9 B10 B6 0.2(3) . . . . ?
B12 B9 B10 B6 -100.6(2) . . . . ?
B8 B9 B10 B6 -63.3(2) . . . . ?
B4 B9 B10 B5 -37.39(18) . . . . ?
B12 B9 B10 B5 -138.1(2) . . . . ?
B8 B9 B10 B5 -100.9(2) . . . . ?
B5 B9 B10 B12 138.1(2) . . . . ?
B4 B9 B10 B12 100.8(2) . . . . ?
B8 B9 B10 B12 37.26(18) . . . . ?
B5 B9 B10 B11 100.7(2) . . . . ?
B4 B9 B10 B11 63.3(2) . . . . ?
B12 B9 B10 B11 -37.47(19) . . . . ?
B8 B9 B10 B11 -0.2(3) . . . . ?
B3 C7 B11 B2 36.8(2) . . . . ?
B8 C7 B11 B2 106.7(2) . . . . ?
B12 C7 B11 B2 142.4(2) . . . . ?
B2 C7 B11 B6 -40.2(2) . . . . ?
B3 C7 B11 B6 -3.4(3) . . . . ?
B8 C7 B11 B6 66.6(3) . . . . ?
B12 C7 B11 B6 102.3(2) . . . . ?
B2 C7 B11 B10 -102.2(2) . . . . ?
B3 C7 B11 B10 -65.4(3) . . . . ?
B8 C7 B11 B10 4.6(3) . . . . ?
B12 C7 B11 B10 40.28(18) . . . . ?
B2 C7 B11 B12 -142.4(2) . . . . ?
B3 C7 B11 B12 -105.6(2) . . . . ?
B8 C7 B11 B12 -35.7(2) . . . . ?
C1 B2 B11 C7 -93.7(2) . . . . ?
B6 B2 B11 C7 -133.6(2) . . . . ?
B3 B2 B11 C7 -32.82(19) . . . . ?
C1 B2 B11 B6 39.9(2) . . . . ?
C7 B2 B11 B6 133.6(2) . . . . ?
B3 B2 B11 B6 100.8(2) . . . . ?
C1 B2 B11 B10 2.6(3) . . . . ?
C7 B2 B11 B10 96.3(2) . . . . ?
B6 B2 B11 B10 -37.30(19) . . . . ?
B3 B2 B11 B10 63.5(3) . . . . ?
C1 B2 B11 B12 -60.6(3) . . . . ?
C7 B2 B11 B12 33.18(19) . . . . ?
B6 B2 B11 B12 -100.4(2) . . . . ?
B3 B2 B11 B12 0.4(3) . . . . ?
C1 B6 B11 C7 0.1(2) . . . . ?
B2 B6 B11 C7 39.38(19) . . . . ?
B10 B6 B11 C7 -98.8(2) . . . . ?
B5 B6 B11 C7 -61.2(3) . . . . ?
C1 B6 B11 B2 -39.31(19) . . . . ?
B10 B6 B11 B2 -138.1(2) . . . . ?
B5 B6 B11 B2 -100.5(2) . . . . ?
C1 B6 B11 B10 98.8(2) . . . . ?
B2 B6 B11 B10 138.1(2) . . . . ?
B5 B6 B11 B10 37.61(19) . . . . ?
C1 B6 B11 B12 61.3(2) . . . . ?
B2 B6 B11 B12 100.6(2) . . . . ?
B10 B6 B11 B12 -37.51(19) . . . . ?
B5 B6 B11 B12 0.1(3) . . . . ?
B6 B10 B11 C7 98.0(2) . . . . ?
B5 B10 B11 C7 60.3(2) . . . . ?
B12 B10 B11 C7 -39.78(18) . . . . ?
B9 B10 B11 C7 -2.4(3) . . . . ?
B6 B10 B11 B2 37.3(2) . . . . ?
B5 B10 B11 B2 -0.5(3) . . . . ?
B12 B10 B11 B2 -100.5(2) . . . . ?
B9 B10 B11 B2 -63.2(3) . . . . ?
B5 B10 B11 B6 -37.77(19) . . . . ?
B12 B10 B11 B6 -137.8(2) . . . . ?
B9 B10 B11 B6 -100.5(2) . . . . ?
B6 B10 B11 B12 137.8(2) . . . . ?
B5 B10 B11 B12 100.0(2) . . . . ?
B9 B10 B11 B12 37.33(18) . . . . ?
B2 C7 B12 B9 -66.8(2) . . . . ?
B3 C7 B12 B9 3.9(3) . . . . ?
B8 C7 B12 B9 40.44(17) . . . . ?
B11 C7 B12 B9 -103.0(2) . . . . ?
B2 C7 B12 B10 -4.2(3) . . . . ?
B3 C7 B12 B10 66.5(2) . . . . ?
B8 C7 B12 B10 103.0(2) . . . . ?
B11 C7 B12 B10 -40.42(19) . . . . ?
B2 C7 B12 B11 36.3(2) . . . . ?
B3 C7 B12 B11 106.9(2) . . . . ?
B8 C7 B12 B11 143.5(2) . . . . ?
B2 C7 B12 B8 -107.2(2) . . . . ?
B3 C7 B12 B8 -36.6(2) . . . . ?
B11 C7 B12 B8 -143.5(2) . . . . ?
B5 B9 B12 C7 61.4(2) . . . . ?
B4 B9 B12 C7 -2.4(2) . . . . ?
B8 B9 B12 C7 -39.62(17) . . . . ?
B10 B9 B12 C7 98.8(2) . . . . ?
B5 B9 B12 B10 -37.36(18) . . . . ?
B4 B9 B12 B10 -101.2(2) . . . . ?
B8 B9 B12 B10 -138.40(19) . . . . ?
B5 B9 B12 B11 0.2(3) . . . . ?
B4 B9 B12 B11 -63.6(2) . . . . ?
B8 B9 B12 B11 -100.8(2) . . . . ?
B10 B9 B12 B11 37.59(18) . . . . ?
B5 B9 B12 B8 101.0(2) . . . . ?
B4 B9 B12 B8 37.21(18) . . . . ?
B10 B9 B12 B8 138.40(19) . . . . ?
B6 B10 B12 C7 2.2(3) . . . . ?
B5 B10 B12 C7 -61.4(2) . . . . ?
B11 B10 B12 C7 39.69(18) . . . . ?
B9 B10 B12 C7 -98.40(19) . . . . ?
B6 B10 B12 B9 100.6(2) . . . . ?
B5 B10 B12 B9 36.97(18) . . . . ?
B11 B10 B12 B9 138.1(2) . . . . ?
B6 B10 B12 B11 -37.5(2) . . . . ?
B5 B10 B12 B11 -101.1(2) . . . . ?
B9 B10 B12 B11 -138.1(2) . . . . ?
B6 B10 B12 B8 63.2(2) . . . . ?
B5 B10 B12 B8 -0.4(3) . . . . ?
B11 B10 B12 B8 100.7(2) . . . . ?
B9 B10 B12 B8 -37.34(18) . . . . ?
B2 B11 B12 C7 -32.95(19) . . . . ?
B6 B11 B12 C7 -96.0(2) . . . . ?
B10 B11 B12 C7 -133.6(2) . . . . ?
C7 B11 B12 B9 95.8(2) . . . . ?
B2 B11 B12 B9 62.9(3) . . . . ?
B6 B11 B12 B9 -0.2(3) . . . . ?
B10 B11 B12 B9 -37.74(18) . . . . ?
C7 B11 B12 B10 133.6(2) . . . . ?
B2 B11 B12 B10 100.6(2) . . . . ?
B6 B11 B12 B10 37.54(19) . . . . ?
C7 B11 B12 B8 32.26(18) . . . . ?
B2 B11 B12 B8 -0.7(3) . . . . ?
B6 B11 B12 B8 -63.8(3) . . . . ?
B10 B11 B12 B8 -101.3(2) . . . . ?
B3 B8 B12 C7 33.10(18) . . . . ?
B4 B8 B12 C7 96.5(2) . . . . ?
B9 B8 B12 C7 133.49(19) . . . . ?
C7 B8 B12 B9 -133.49(19) . . . . ?
B3 B8 B12 B9 -100.4(2) . . . . ?
B4 B8 B12 B9 -36.96(17) . . . . ?
C7 B8 B12 B10 -96.0(2) . . . . ?
B3 B8 B12 B10 -62.9(2) . . . . ?
B4 B8 B12 B10 0.5(3) . . . . ?
B9 B8 B12 B10 37.51(18) . . . . ?
C7 B8 B12 B11 -32.33(18) . . . . ?
B3 B8 B12 B11 0.8(3) . . . . ?
B4 B8 B12 B11 64.2(2) . . . . ?
B9 B8 B12 B11 101.2(2) . . . . ?
